data_7109466
loop_
_publ_author_name
'Mahendra P. Sonawane'
'Jeroen Jacobs'
'Joice Thomas'
'Luc Van Meervelt'
'Wim Dehaen'

_publ_section_title
;
 Synthesis and structural exploration of disulfide bridged [2n]
 pillararene-like molecules
;
_journal_name_full Chem.Commun.
_journal_page_first 6310
_journal_paper_doi 10.1039/c3cc42984a
_journal_volume 49
_journal_year 2013
_chemical_formula_moiety '0.5(C H2 Cl1.47), 0.26(Cl1), 0.5(C0.53 H1.11 Cl0.55), 0.5(C0.48 H0.81 Cl1.45), C32 H32 O8 S8'
_chemical_formula_sum 'C33 H33.96 Cl2 O8 S8'
_chemical_formula_weight 885.99
_chemical_name_systematic
;
?
;
_space_group_crystal_system triclinic
_space_group_IT_number 2
_space_group_name_Hall '-P 1'
_space_group_name_H-M_alt 'P -1'
_symmetry_space_group_name_Hall '-P 1'
_symmetry_space_group_name_H-M 'P -1'
_atom_sites_solution_hydrogens geom
_atom_sites_solution_primary direct
_atom_sites_solution_secondary difmap
_audit_creation_date 2013-04-10
_audit_creation_method
;
Olex2 1.1
(compiled 2011.11.01 svn.r2039, GUI svn.r3906)
;
_cell_angle_alpha 74.053(3)
_cell_angle_beta 77.801(3)
_cell_angle_gamma 86.239(3)
_cell_formula_units_Z 4
_cell_length_a 12.2168(4)
_cell_length_b 14.4704(5)
_cell_length_c 23.0473(9)
_cell_measurement_reflns_used 14527
_cell_measurement_temperature 100.00(10)
_cell_measurement_theta_max 29.1513
_cell_measurement_theta_min 2.7986
_cell_volume 3829.0(2)
_computing_cell_refinement
;
CrysAlisPro, Agilent Technologies,
Version 1.171.35.21 (release 20-01-2012 CrysAlis171 .NET)
(compiled Jan 23 2012,18:06:46)
;
_computing_data_collection
;
CrysAlisPro, Agilent Technologies,
Version 1.171.35.21 (release 20-01-2012 CrysAlis171 .NET)
(compiled Jan 23 2012,18:06:46)
;
_computing_data_reduction
;
CrysAlisPro, Agilent Technologies,
Version 1.171.35.21 (release 20-01-2012 CrysAlis171 .NET)
(compiled Jan 23 2012,18:06:46)
;
_computing_molecular_graphics
;
O. V. Dolomanov, L. J. Bourhis, R. J. Gildea, J. A. K. Howard and H. Puschmann,
OLEX2: a complete structure solution, refinement and analysis program.
J. Appl. Cryst. (2009). 42, 339-341.
;
_computing_publication_material
;
O. V. Dolomanov, L. J. Bourhis, R. J. Gildea, J. A. K. Howard and H. Puschmann,
OLEX2: a complete structure solution, refinement and analysis program.
J. Appl. Cryst. (2009). 42, 339-341.
;
_computing_structure_refinement
;
XL, G.M. Sheldrick, Acta Cryst.
(2008). A64, 112-122
;
_computing_structure_solution
;
SHELXS, G.M. Sheldrick, Acta Cryst.
(2008). A64, 112-122
;
_diffrn_ambient_temperature 100.00(10)
_diffrn_detector_area_resol_mean 15.9631
_diffrn_measured_fraction_theta_full 0.996
_diffrn_measured_fraction_theta_max 0.838
_diffrn_measurement_details
;
1 omega -47.00 12.00 1.0000 5.0000
omega____ theta____ kappa____ phi______ frames
- -17.1513 77.0000 60.0000 59

2 omega -19.00 23.00 1.0000 5.0000
omega____ theta____ kappa____ phi______ frames
- -17.1513 -99.0000 90.0000 42

3 omega -86.00 1.00 1.0000 5.0000
omega____ theta____ kappa____ phi______ frames
- -17.1513 -57.0000 -180.0000 87

4 omega 24.00 52.00 1.0000 5.0000
omega____ theta____ kappa____ phi______ frames
- -17.1513 57.0000 -30.0000 28

5 omega -42.00 87.00 1.0000 5.0000
omega____ theta____ kappa____ phi______ frames
- 18.8701 0.0000 -180.0000 129

6 omega 2.00 57.00 1.0000 5.0000
omega____ theta____ kappa____ phi______ frames
- 18.8701 -99.0000 -30.0000 55
;
_diffrn_measurement_device_type 'SuperNova, Single source at offset), Eos'
_diffrn_measurement_method '\w scans'
_diffrn_orient_matrix_UB_11 -0.0141124000
_diffrn_orient_matrix_UB_12 -0.0223590000
_diffrn_orient_matrix_UB_13 -0.0212064000
_diffrn_orient_matrix_UB_21 -0.0458871000
_diffrn_orient_matrix_UB_22 0.0322305000
_diffrn_orient_matrix_UB_23 -0.0036994000
_diffrn_orient_matrix_UB_31 0.0349839000
_diffrn_orient_matrix_UB_32 0.0325625000
_diffrn_orient_matrix_UB_33 -0.0245853000
_diffrn_radiation_monochromator mirror
_diffrn_radiation_type 'Mo K\a'
_diffrn_radiation_wavelength 0.7107
_diffrn_reflns_av_R_equivalents 0.0192
_diffrn_reflns_av_unetI/netI 0.0373
_diffrn_reflns_limit_h_max 16
_diffrn_reflns_limit_h_min -16
_diffrn_reflns_limit_k_max 17
_diffrn_reflns_limit_k_min -19
_diffrn_reflns_limit_l_max 31
_diffrn_reflns_limit_l_min -31
_diffrn_reflns_number 31867
_diffrn_reflns_theta_full 25.00
_diffrn_reflns_theta_max 29.22
_diffrn_reflns_theta_min 2.80
_diffrn_source 'SuperNova (Mo) X-ray Source'
_diffrn_source_current n/a
_diffrn_source_voltage n/a
_exptl_absorpt_coefficient_mu 0.655
_exptl_absorpt_correction_T_max 1.00000
_exptl_absorpt_correction_T_min 0.91596
_exptl_absorpt_correction_type multi-scan
_exptl_absorpt_process_details
;
CrysAlisPro, Agilent Technologies,
Version 1.171.35.21 (release 20-01-2012 CrysAlis171 .NET)
(compiled Jan 23 2012,18:06:46)
Empirical absorption correction using spherical harmonics,
implemented in SCALE3 ABSPACK scaling algorithm.
;
_exptl_crystal_density_diffrn 1.537
_exptl_crystal_density_method 'not measured'
_exptl_crystal_F_000 1832
_exptl_crystal_size_max 0.2
_exptl_crystal_size_mid 0.1
_exptl_crystal_size_min 0.1
_refine_diff_density_max 0.429
_refine_diff_density_min -0.335
_refine_diff_density_rms 0.063
_refine_ls_extinction_method none
_refine_ls_goodness_of_fit_ref 1.061
_refine_ls_hydrogen_treatment mixed
_refine_ls_matrix_type full
_refine_ls_number_parameters 998
_refine_ls_number_reflns 17402
_refine_ls_number_restraints 0
_refine_ls_restrained_S_all 1.061
_refine_ls_R_factor_all 0.0440
_refine_ls_R_factor_gt 0.0337
_refine_ls_shift/su_max 0.014
_refine_ls_shift/su_mean 0.001
_refine_ls_structure_factor_coef Fsqd
_refine_ls_weighting_details 'calc w=1/[\s^2^(Fo^2^)+(0.0326P)^2^+1.3747P] where P=(Fo^2^+2Fc^2^)/3'
_refine_ls_weighting_scheme calc
_refine_ls_wR_factor_gt 0.0773
_refine_ls_wR_factor_ref 0.0843
_reflns_number_gt 14749
_reflns_number_total 17402
_reflns_threshold_expression >2sigma(I)
_cod_data_source_file c3cc42984a.txt
_cod_data_source_block wdh1011
_cod_database_code 7109466
_chemical_oxdiff_formula 'C32 H32 O8 S8'
_reflns_odcompleteness_completeness 99.85
_reflns_odcompleteness_iscentric 1
_reflns_odcompleteness_theta 26.32

loop_
_space_group_symop_id
_space_group_symop_operation_xyz
1 'x, y, z'
2 '-x, -y, -z'

loop_
_atom_site_label
_atom_site_type_symbol
_atom_site_fract_x
_atom_site_fract_y
_atom_site_fract_z
_atom_site_U_iso_or_equiv
_atom_site_adp_type
_atom_site_occupancy
_atom_site_symmetry_multiplicity
_atom_site_calc_flag
_atom_site_refinement_flags
_atom_site_disorder_assembly
_atom_site_disorder_group
Cl1A Cl 0.57610(7) 0.35503(8) 0.58158(6) 0.0378(5) Uani 0.885(10) 1 d P A 1
Cl1B Cl 0.604(3) 0.324(3) 0.5601(14) 0.127(11) Uani 0.115(10) 1 d P A 2
H33A H 0.721(3) 0.252(2) 0.5611(16) 0.103(13) Uiso 1 1 d . B 1
Cl2A Cl 0.6565(7) 0.1866(5) 0.6602(4) 0.0478(12) Uani 0.59(7) 1 d P A 1
Cl2B Cl 0.6466(12) 0.1775(10) 0.6644(4) 0.064(2) Uani 0.41(7) 1 d P A 2
Cl4A Cl 0.8969(15) 0.778(3) 0.8413(11) 0.073(3) Uani 0.28(4) 1 d P C 1
Cl4B Cl 0.8873(3) 0.7998(3) 0.83325(17) 0.0400(8) Uani 0.72(4) 1 d P C 2
Cl5A Cl 0.9374(10) 0.594(4) 0.9280(16) 0.075(4) Uani 0.26(4) 1 d P C 1
Cl5B Cl 0.9414(3) 0.61935(18) 0.91640(16) 0.0338(9) Uani 0.74(4) 1 d P C 2
S1 S 0.50242(4) 0.45075(3) 0.29653(2) 0.01897(10) Uani 1 1 d . . .
S2 S 0.59354(4) 0.56080(3) 0.23450(2) 0.01749(10) Uani 1 1 d . . .
S3 S 0.73752(4) 0.80888(3) 0.39309(2) 0.01968(10) Uani 1 1 d . . .
S4 S 0.69754(4) 0.94824(3) 0.35746(2) 0.01942(10) Uani 1 1 d . . .
S5 S 0.20314(4) 1.02818(3) 0.48975(2) 0.01809(10) Uani 1 1 d . . .
S6 S 0.12017(4) 1.03801(3) 0.41955(2) 0.01732(10) Uani 1 1 d . . .
S7 S -0.00725(4) 0.61050(3) 0.44167(2) 0.01732(10) Uani 1 1 d . . .
S8 S 0.00128(4) 0.59840(3) 0.35436(2) 0.01592(9) Uani 1 1 d . . .
S9 S 0.51128(4) 0.62158(3) 0.940191(19) 0.01576(9) Uani 1 1 d . . .
S10 S 0.52356(4) 0.60794(3) 0.852863(19) 0.01548(9) Uani 1 1 d . . .
S11 S 1.01284(4) 0.43245(3) 0.80176(2) 0.01549(9) Uani 1 1 d . . .
S12 S 1.10994(4) 0.53493(3) 0.736041(19) 0.01506(9) Uani 1 1 d . . .
S13 S 1.27804(4) 0.79246(3) 0.88175(2) 0.01854(10) Uani 1 1 d . . .
S14 S 1.23565(4) 0.93061(3) 0.84408(2) 0.01857(10) Uani 1 1 d . . .
S15 S 0.75716(4) 1.01984(3) 0.99028(2) 0.02052(10) Uani 1 1 d . . .
S16 S 0.66308(4) 1.04016(3) 0.92352(2) 0.02028(10) Uani 1 1 d . . .
O1 O 0.32941(11) 0.35552(9) 0.38901(6) 0.0208(3) Uani 1 1 d . . .
O2 O 0.17984(11) 0.70180(9) 0.25476(6) 0.0200(3) Uani 1 1 d . . .
O3 O 0.73285(12) 0.61040(9) 0.42203(6) 0.0250(3) Uani 1 1 d . . .
O4 O 0.57429(12) 0.76775(9) 0.20798(6) 0.0230(3) Uani 1 1 d . . .
O5 O 0.33413(12) 0.85054(10) 0.52830(6) 0.0290(3) Uani 1 1 d . . .
O6 O 0.57258(11) 1.11481(9) 0.32702(6) 0.0223(3) Uani 1 1 d . . .
O7 O 0.03773(11) 0.67646(9) 0.53534(5) 0.0201(3) Uani 1 1 d . . .
O8 O 0.07086(12) 0.97318(9) 0.32241(6) 0.0243(3) Uani 1 1 d . . .
O9 O 0.53031(11) 0.69003(9) 1.03799(5) 0.0193(3) Uani 1 1 d . . .
O10 O 0.64935(13) 0.97171(9) 0.81936(6) 0.0267(3) Uani 1 1 d . . .
O11 O 0.83365(11) 0.34858(8) 0.89547(5) 0.0184(3) Uani 1 1 d . . .
O12 O 0.70979(11) 0.69806(8) 0.75257(5) 0.0184(3) Uani 1 1 d . . .
O13 O 1.25427(11) 0.59273(9) 0.92024(6) 0.0202(3) Uani 1 1 d . . .
O14 O 1.11883(12) 0.74277(9) 0.69828(6) 0.0230(3) Uani 1 1 d . . .
O15 O 0.87323(12) 0.83237(9) 1.01564(6) 0.0278(3) Uani 1 1 d . . .
O16 O 1.11892(11) 1.10283(9) 0.82109(6) 0.0216(3) Uani 1 1 d . . .
C1 C 0.21874(15) 0.61659(12) 0.28713(8) 0.0161(4) Uani 1 1 d . . .
C2 C 0.32926(15) 0.58483(12) 0.27439(8) 0.0160(4) Uani 1 1 d . . .
H2 H 0.3804 0.6223 0.2421 0.019 Uiso 1 1 calc R . .
C3 C 0.36356(15) 0.49803(12) 0.30931(8) 0.0158(4) Uani 1 1 d . . .
C4 C 0.28728(16) 0.44119(12) 0.35807(8) 0.0164(4) Uani 1 1 d . . .
C5 C 0.17799(16) 0.47242(12) 0.37109(8) 0.0164(4) Uani 1 1 d . . .
H5 H 0.1272 0.4348 0.4035 0.020 Uiso 1 1 calc R . .
C6 C 0.14266(15) 0.56015(12) 0.33601(8) 0.0153(4) Uani 1 1 d . . .
C7 C 0.25782(16) 0.75899(13) 0.20456(8) 0.0232(4) Uani 1 1 d . . .
H7A H 0.2860 0.7229 0.1752 0.035 Uiso 1 1 calc R . .
H7B H 0.3189 0.7762 0.2197 0.035 Uiso 1 1 calc R . .
H7C H 0.2210 0.8162 0.1851 0.035 Uiso 1 1 calc R . .
C8 C 0.26126(18) 0.30427(13) 0.44604(8) 0.0251(4) Uani 1 1 d . . .
H8A H 0.1941 0.2834 0.4382 0.038 Uiso 1 1 calc R . .
H8B H 0.2421 0.3457 0.4729 0.038 Uiso 1 1 calc R . .
H8C H 0.3019 0.2493 0.4652 0.038 Uiso 1 1 calc R . .
C9 C 0.62590(15) 0.63187(12) 0.28047(8) 0.0161(4) Uani 1 1 d . . .
C10 C 0.66597(15) 0.58921(13) 0.33393(8) 0.0182(4) Uani 1 1 d . . .
H10 H 0.6729 0.5227 0.3468 0.022 Uiso 1 1 calc R . .
C11 C 0.69549(15) 0.64494(13) 0.36796(8) 0.0173(4) Uani 1 1 d . . .
C12 C 0.68890(15) 0.74552(12) 0.34718(8) 0.0159(4) Uani 1 1 d . . .
C13 C 0.64915(15) 0.78829(12) 0.29398(8) 0.0175(4) Uani 1 1 d . . .
H13 H 0.6445 0.8549 0.2805 0.021 Uiso 1 1 calc R . .
C14 C 0.61616(15) 0.73178(13) 0.26061(8) 0.0167(4) Uani 1 1 d . . .
C15 C 0.73494(19) 0.50868(13) 0.44656(10) 0.0293(5) Uani 1 1 d . . .
H15A H 0.7822 0.4802 0.4171 0.044 Uiso 1 1 calc R . .
H15B H 0.6604 0.4842 0.4554 0.044 Uiso 1 1 calc R . .
H15C H 0.7637 0.4931 0.4838 0.044 Uiso 1 1 calc R . .
C16 C 0.5759(2) 0.86972(13) 0.18337(10) 0.0319(5) Uani 1 1 d . . .
H16A H 0.5449 0.8866 0.1468 0.048 Uiso 1 1 calc R . .
H16B H 0.6517 0.8919 0.1734 0.048 Uiso 1 1 calc R . .
H16C H 0.5322 0.8992 0.2134 0.048 Uiso 1 1 calc R . .
C17 C 0.55873(15) 0.96352(12) 0.39831(8) 0.0168(4) Uani 1 1 d . . .
C18 C 0.50252(16) 0.89575(13) 0.44896(8) 0.0201(4) Uani 1 1 d . . .
H18 H 0.5371 0.8373 0.4636 0.024 Uiso 1 1 calc R . .
C19 C 0.39430(16) 0.91440(13) 0.47818(8) 0.0200(4) Uani 1 1 d . . .
C20 C 0.34261(15) 1.00206(13) 0.45555(8) 0.0174(4) Uani 1 1 d . . .
C21 C 0.40086(15) 1.07089(12) 0.40489(8) 0.0173(4) Uani 1 1 d . . .
H21 H 0.3669 1.1298 0.3904 0.021 Uiso 1 1 calc R . .
C22 C 0.50791(15) 1.05239(12) 0.37628(8) 0.0170(4) Uani 1 1 d . . .
C23 C 0.39187(18) 0.76715(14) 0.55718(9) 0.0299(5) Uani 1 1 d . . .
H23A H 0.4111 0.7262 0.5300 0.045 Uiso 1 1 calc R . .
H23B H 0.3444 0.7330 0.5948 0.045 Uiso 1 1 calc R . .
H23C H 0.4589 0.7863 0.5661 0.045 Uiso 1 1 calc R . .
C24 C 0.52176(17) 1.20384(13) 0.30010(9) 0.0239(4) Uani 1 1 d . . .
H24A H 0.5753 1.2416 0.2667 0.036 Uiso 1 1 calc R . .
H24B H 0.4974 1.2385 0.3307 0.036 Uiso 1 1 calc R . .
H24C H 0.4585 1.1912 0.2849 0.036 Uiso 1 1 calc R . .
C25 C 0.08438(14) 0.91750(12) 0.42646(8) 0.0147(3) Uani 1 1 d . . .
C26 C 0.07681(15) 0.84527(12) 0.48104(8) 0.0159(4) Uani 1 1 d . . .
H26 H 0.0913 0.8588 0.5159 0.019 Uiso 1 1 calc R . .
C27 C 0.04771(15) 0.75326(12) 0.48373(8) 0.0153(4) Uani 1 1 d . . .
C28 C 0.02704(14) 0.73232(12) 0.43126(8) 0.0146(3) Uani 1 1 d . . .
C29 C 0.03440(15) 0.80446(12) 0.37667(8) 0.0164(4) Uani 1 1 d . . .
H29 H 0.0208 0.7908 0.3417 0.020 Uiso 1 1 calc R . .
C30 C 0.06216(15) 0.89723(12) 0.37433(8) 0.0171(4) Uani 1 1 d . . .
C31 C 0.06024(17) 0.69383(13) 0.58959(8) 0.0219(4) Uani 1 1 d . . .
H31A H 0.1361 0.7149 0.5818 0.033 Uiso 1 1 calc R . .
H31B H 0.0497 0.6356 0.6224 0.033 Uiso 1 1 calc R . .
H31C H 0.0100 0.7426 0.6011 0.033 Uiso 1 1 calc R . .
C32 C 0.0504(2) 0.95351(15) 0.26821(9) 0.0396(6) Uani 1 1 d . . .
H32A H 0.0594 1.0113 0.2350 0.059 Uiso 1 1 calc R . .
H32B H -0.0246 0.9303 0.2760 0.059 Uiso 1 1 calc R . .
H32C H 0.1026 0.9056 0.2572 0.059 Uiso 1 1 calc R . .
C33 C 0.6909(2) 0.2817(2) 0.59852(13) 0.0449(6) Uani 1 1 d . A 1
H33B H 0.742(3) 0.322(2) 0.6101(13) 0.072(10) Uiso 1 1 d . D 1
C34 C 0.62218(15) 0.92259(12) 0.92735(8) 0.0168(4) Uani 1 1 d . . .
C35 C 0.59210(15) 0.85404(12) 0.98357(8) 0.0166(4) Uani 1 1 d . . .
H35 H 0.5937 0.8692 1.0201 0.020 Uiso 1 1 calc R . .
C36 C 0.55986(15) 0.76348(12) 0.98520(8) 0.0154(4) Uani 1 1 d . . .
C37 C 0.55468(14) 0.74100(12) 0.93045(8) 0.0150(4) Uani 1 1 d . . .
C38 C 0.58311(15) 0.80940(12) 0.87452(8) 0.0180(4) Uani 1 1 d . . .
H38 H 0.5792 0.7947 0.8382 0.022 Uiso 1 1 calc R . .
C39 C 0.61767(16) 0.90050(12) 0.87265(8) 0.0188(4) Uani 1 1 d . . .
C40 C 0.53584(17) 0.70994(14) 1.09466(8) 0.0228(4) Uani 1 1 d . . .
H40A H 0.6112 0.7262 1.0937 0.034 Uiso 1 1 calc R . .
H40B H 0.5133 0.6542 1.1282 0.034 Uiso 1 1 calc R . .
H40C H 0.4867 0.7628 1.1001 0.034 Uiso 1 1 calc R . .
C41 C 0.6544(2) 0.94763(15) 0.76286(9) 0.0385(6) Uani 1 1 d . . .
H41A H 0.6893 0.9989 0.7291 0.058 Uiso 1 1 calc R . .
H41B H 0.5799 0.9382 0.7583 0.058 Uiso 1 1 calc R . .
H41C H 0.6974 0.8896 0.7631 0.058 Uiso 1 1 calc R . .
C42 C 0.66215(15) 0.56123(12) 0.83706(8) 0.0144(3) Uani 1 1 d . . .
C43 C 0.69041(15) 0.47285(12) 0.87397(8) 0.0150(4) Uani 1 1 d . . .
H43 H 0.6369 0.4390 0.9066 0.018 Uiso 1 1 calc R . .
C44 C 0.79751(15) 0.43505(12) 0.86240(8) 0.0145(3) Uani 1 1 d . . .
C45 C 0.87729(15) 0.48642(12) 0.81295(8) 0.0138(3) Uani 1 1 d . . .
C46 C 0.84945(15) 0.57356(12) 0.77602(8) 0.0143(3) Uani 1 1 d . . .
H46 H 0.9030 0.6071 0.7433 0.017 Uiso 1 1 calc R . .
C47 C 0.74186(15) 0.61167(12) 0.78736(8) 0.0141(3) Uani 1 1 d . . .
C48 C 0.75950(16) 0.30155(13) 0.95173(8) 0.0223(4) Uani 1 1 d . . .
H48A H 0.6908 0.2862 0.9426 0.033 Uiso 1 1 calc R . .
H48B H 0.7439 0.3435 0.9784 0.033 Uiso 1 1 calc R . .
H48C H 0.7942 0.2435 0.9718 0.033 Uiso 1 1 calc R . .
C49 C 0.79222(15) 0.74757(13) 0.70136(8) 0.0190(4) Uani 1 1 d . . .
H49A H 0.8154 0.7079 0.6736 0.029 Uiso 1 1 calc R . .
H49B H 0.8557 0.7614 0.7159 0.029 Uiso 1 1 calc R . .
H49C H 0.7608 0.8066 0.6802 0.029 Uiso 1 1 calc R . .
C50 C 1.15150(14) 0.60835(12) 0.77807(8) 0.0136(3) Uani 1 1 d . . .
C51 C 1.18645(14) 0.56781(12) 0.83345(8) 0.0148(3) Uani 1 1 d . . .
H51 H 1.1864 0.5014 0.8494 0.018 Uiso 1 1 calc R . .
C52 C 1.22128(14) 0.62560(12) 0.86481(8) 0.0146(3) Uani 1 1 d . . .
C53 C 1.22396(15) 0.72504(12) 0.83972(8) 0.0153(4) Uani 1 1 d . . .
C54 C 1.19026(15) 0.76575(12) 0.78431(8) 0.0164(4) Uani 1 1 d . . .
H54 H 1.1922 0.8321 0.7679 0.020 Uiso 1 1 calc R . .
C55 C 1.15367(15) 0.70800(12) 0.75322(8) 0.0159(4) Uani 1 1 d . . .
C56 C 1.26729(18) 0.49151(13) 0.94305(9) 0.0271(5) Uani 1 1 d . . .
H56A H 1.3186 0.4674 0.9127 0.041 Uiso 1 1 calc R . .
H56B H 1.1960 0.4611 0.9516 0.041 Uiso 1 1 calc R . .
H56C H 1.2961 0.4778 0.9802 0.041 Uiso 1 1 calc R . .
C57 C 1.1291(2) 0.84425(13) 0.67102(9) 0.0296(5) Uani 1 1 d . . .
H57A H 1.1066 0.8604 0.6320 0.044 Uiso 1 1 calc R . .
H57B H 1.2056 0.8627 0.6651 0.044 Uiso 1 1 calc R . .
H57C H 1.0821 0.8777 0.6977 0.044 Uiso 1 1 calc R . .
C58 C 1.10039(15) 0.94780(12) 0.88789(8) 0.0166(4) Uani 1 1 d . . .
C59 C 1.04190(16) 0.87767(13) 0.93653(8) 0.0190(4) Uani 1 1 d . . .
H59 H 1.0728 0.8165 0.9480 0.023 Uiso 1 1 calc R . .
C60 C 0.93691(16) 0.89864(13) 0.96821(8) 0.0194(4) Uani 1 1 d . . .
C61 C 0.89113(16) 0.99060(13) 0.95103(8) 0.0183(4) Uani 1 1 d . . .
C62 C 0.95112(16) 1.06082(13) 0.90220(8) 0.0187(4) Uani 1 1 d . . .
H62 H 0.9211 1.1224 0.8911 0.022 Uiso 1 1 calc R . .
C63 C 1.05442(16) 1.03986(12) 0.87030(8) 0.0171(4) Uani 1 1 d . . .
C64 C 0.92580(18) 0.74435(13) 1.04131(9) 0.0267(4) Uani 1 1 d . . .
H64A H 0.9464 0.7089 1.0109 0.040 Uiso 1 1 calc R . .
H64B H 0.8748 0.7071 1.0763 0.040 Uiso 1 1 calc R . .
H64C H 0.9917 0.7576 1.0540 0.040 Uiso 1 1 calc R . .
C65 C 1.07745(17) 1.19929(12) 0.80349(9) 0.0232(4) Uani 1 1 d . . .
H65A H 1.1306 1.2370 0.7698 0.035 Uiso 1 1 calc R . .
H65B H 1.0666 1.2266 0.8378 0.035 Uiso 1 1 calc R . .
H65C H 1.0074 1.1989 0.7910 0.035 Uiso 1 1 calc R . .
C66A C 0.8366(15) 0.693(3) 0.9010(8) 0.055(6) Uani 0.53(10) 1 d P C 1
H66A H 0.7759 0.6658 0.8899 0.066 Uiso 0.69(15) 1 calc PR C 1
H66B H 0.8045 0.7209 0.9346 0.066 Uiso 0.42(14) 1 calc PR C 1
C66B C 0.8363(12) 0.7079(12) 0.9000(8) 0.023(4) Uani 0.48(10) 1 d P C 2
H66C H 0.7721 0.6781 0.8941 0.027 Uiso 0.24(13) 1 calc PR C 2
H66D H 0.8120 0.7352 0.9346 0.027 Uiso 0.57(11) 1 calc PR C 2

loop_
_atom_site_aniso_label
_atom_site_aniso_U_11
_atom_site_aniso_U_22
_atom_site_aniso_U_33
_atom_site_aniso_U_23
_atom_site_aniso_U_13
_atom_site_aniso_U_12
Cl1A 0.0259(6) 0.0437(6) 0.0332(6) 0.0010(3) 0.0015(3) 0.0015(4)
Cl1B 0.155(15) 0.120(16) 0.083(12) 0.029(13) -0.026(13) -0.072(14)
Cl2A 0.0322(13) 0.0393(18) 0.071(3) -0.011(2) -0.0145(13) 0.0050(10)
Cl2B 0.037(2) 0.069(4) 0.057(2) 0.030(5) -0.0098(17) 0.0069(18)
Cl4A 0.053(4) 0.098(8) 0.083(6) -0.057(5) 0.010(3) -0.040(4)
Cl4B 0.0333(9) 0.0442(12) 0.0393(13) -0.0051(13) -0.0077(6) -0.0030(10)
Cl5A 0.028(2) 0.153(12) 0.068(7) -0.073(9) -0.006(3) 0.013(5)
Cl5B 0.0256(6) 0.045(2) 0.0330(10) -0.0167(11) -0.0043(5) 0.0052(5)
S1 0.0203(2) 0.0114(2) 0.0245(2) -0.00338(18) -0.00467(18) 0.00011(18)
S2 0.0190(2) 0.0162(2) 0.0174(2) -0.00629(17) -0.00141(17) -0.00119(18)
S3 0.0209(2) 0.0164(2) 0.0253(2) -0.00659(19) -0.01162(19) 0.00226(19)
S4 0.0174(2) 0.0137(2) 0.0272(2) -0.00470(18) -0.00524(19) -0.00178(18)
S5 0.0196(2) 0.0164(2) 0.0194(2) -0.00684(18) -0.00290(18) -0.00292(19)
S6 0.0197(2) 0.01077(19) 0.0216(2) -0.00313(17) -0.00570(18) -0.00098(18)
S7 0.0237(2) 0.0138(2) 0.0142(2) -0.00405(17) -0.00128(17) -0.00549(18)
S8 0.0172(2) 0.0166(2) 0.0156(2) -0.00623(17) -0.00322(17) -0.00302(18)
S9 0.0182(2) 0.0140(2) 0.0144(2) -0.00326(17) -0.00173(17) -0.00290(18)
S10 0.0142(2) 0.0173(2) 0.0158(2) -0.00508(17) -0.00421(17) 0.00014(18)
S11 0.0159(2) 0.01011(19) 0.0204(2) -0.00320(17) -0.00476(17) 0.00008(17)
S12 0.0161(2) 0.0143(2) 0.0159(2) -0.00613(17) -0.00246(17) -0.00186(17)
S13 0.0211(2) 0.0149(2) 0.0242(2) -0.00772(18) -0.01155(19) 0.00107(18)
S14 0.0198(2) 0.0132(2) 0.0242(2) -0.00630(18) -0.00523(18) -0.00162(18)
S15 0.0231(2) 0.0182(2) 0.0211(2) -0.00817(19) -0.00157(19) -0.00317(19)
S16 0.0211(2) 0.0117(2) 0.0268(2) -0.00254(18) -0.00509(19) -0.00084(18)
O1 0.0260(7) 0.0123(6) 0.0197(7) 0.0014(5) -0.0029(5) 0.0001(6)
O2 0.0193(7) 0.0156(6) 0.0191(6) 0.0033(5) -0.0016(5) 0.0002(5)
O3 0.0354(8) 0.0170(6) 0.0253(7) -0.0023(6) -0.0168(6) 0.0014(6)
O4 0.0351(8) 0.0135(6) 0.0222(7) -0.0009(5) -0.0142(6) -0.0030(6)
O5 0.0234(7) 0.0220(7) 0.0312(8) 0.0086(6) -0.0028(6) -0.0021(6)
O6 0.0204(7) 0.0142(6) 0.0251(7) 0.0029(5) -0.0005(5) 0.0016(6)
O7 0.0327(8) 0.0141(6) 0.0135(6) -0.0008(5) -0.0060(5) -0.0087(6)
O8 0.0425(9) 0.0152(6) 0.0152(6) -0.0001(5) -0.0099(6) -0.0039(6)
O9 0.0282(7) 0.0161(6) 0.0127(6) -0.0017(5) -0.0035(5) -0.0053(6)
O10 0.0438(9) 0.0148(6) 0.0168(7) 0.0006(5) -0.0009(6) -0.0045(6)
O11 0.0208(7) 0.0122(6) 0.0178(6) 0.0026(5) -0.0030(5) 0.0004(5)
O12 0.0188(6) 0.0141(6) 0.0166(6) 0.0030(5) -0.0013(5) 0.0020(5)
O13 0.0269(7) 0.0167(6) 0.0194(7) -0.0029(5) -0.0121(6) -0.0006(6)
O14 0.0378(8) 0.0126(6) 0.0222(7) -0.0017(5) -0.0169(6) -0.0039(6)
O15 0.0257(7) 0.0183(7) 0.0314(8) 0.0048(6) -0.0026(6) -0.0029(6)
O16 0.0221(7) 0.0129(6) 0.0250(7) -0.0010(5) 0.0006(6) 0.0001(5)
C1 0.0220(9) 0.0114(8) 0.0157(9) -0.0024(7) -0.0063(7) -0.0032(7)
C2 0.0190(9) 0.0122(8) 0.0162(9) -0.0029(7) -0.0028(7) -0.0027(7)
C3 0.0188(9) 0.0135(8) 0.0175(9) -0.0068(7) -0.0055(7) -0.0009(7)
C4 0.0251(10) 0.0101(8) 0.0158(9) -0.0034(7) -0.0074(7) -0.0018(7)
C5 0.0231(9) 0.0120(8) 0.0135(8) -0.0024(7) -0.0021(7) -0.0057(7)
C6 0.0166(9) 0.0152(8) 0.0160(8) -0.0064(7) -0.0036(7) -0.0023(7)
C7 0.0248(10) 0.0178(9) 0.0194(9) 0.0057(8) -0.0020(8) -0.0015(8)
C8 0.0374(12) 0.0162(9) 0.0162(9) 0.0019(8) -0.0017(8) 0.0005(9)
C9 0.0159(9) 0.0149(8) 0.0171(9) -0.0050(7) -0.0011(7) -0.0005(7)
C10 0.0184(9) 0.0130(8) 0.0221(9) -0.0037(7) -0.0040(7) 0.0025(7)
C11 0.0157(9) 0.0174(9) 0.0179(9) -0.0031(7) -0.0043(7) 0.0017(7)
C12 0.0153(8) 0.0152(8) 0.0186(9) -0.0058(7) -0.0043(7) -0.0006(7)
C13 0.0170(9) 0.0121(8) 0.0226(9) -0.0023(7) -0.0051(7) -0.0001(7)
C14 0.0164(9) 0.0174(9) 0.0163(9) -0.0033(7) -0.0049(7) 0.0008(7)
C15 0.0368(12) 0.0182(9) 0.0307(11) 0.0050(8) -0.0155(9) -0.0057(9)
C16 0.0532(15) 0.0154(9) 0.0312(11) 0.0005(8) -0.0251(11) -0.0040(10)
C17 0.0176(9) 0.0153(8) 0.0200(9) -0.0059(7) -0.0072(7) -0.0016(7)
C18 0.0216(9) 0.0134(8) 0.0261(10) -0.0018(8) -0.0108(8) -0.0007(8)
C19 0.0214(10) 0.0146(9) 0.0232(10) -0.0007(7) -0.0063(8) -0.0066(8)
C20 0.0180(9) 0.0165(9) 0.0199(9) -0.0069(7) -0.0048(7) -0.0023(7)
C21 0.0212(9) 0.0130(8) 0.0190(9) -0.0033(7) -0.0081(7) 0.0007(7)
C22 0.0203(9) 0.0133(8) 0.0179(9) -0.0024(7) -0.0060(7) -0.0033(7)
C23 0.0298(11) 0.0227(10) 0.0302(11) 0.0070(9) -0.0085(9) -0.0024(9)
C24 0.0260(10) 0.0170(9) 0.0223(10) 0.0028(8) -0.0020(8) 0.0012(8)
C25 0.0132(8) 0.0131(8) 0.0175(9) -0.0046(7) -0.0017(7) 0.0003(7)
C26 0.0156(8) 0.0170(8) 0.0161(9) -0.0050(7) -0.0043(7) -0.0019(7)
C27 0.0171(9) 0.0145(8) 0.0134(8) -0.0023(7) -0.0023(7) -0.0021(7)
C28 0.0130(8) 0.0135(8) 0.0177(9) -0.0049(7) -0.0027(7) -0.0012(7)
C29 0.0202(9) 0.0165(8) 0.0143(8) -0.0056(7) -0.0051(7) -0.0004(7)
C30 0.0190(9) 0.0148(8) 0.0161(9) -0.0015(7) -0.0035(7) -0.0007(7)
C31 0.0303(11) 0.0203(9) 0.0153(9) -0.0017(7) -0.0075(8) -0.0066(8)
C32 0.0787(19) 0.0239(11) 0.0184(10) -0.0013(9) -0.0186(11) -0.0053(12)
C33 0.0266(12) 0.0603(18) 0.0501(16) -0.0178(14) -0.0091(11) 0.0005(12)
C34 0.0150(9) 0.0122(8) 0.0228(9) -0.0051(7) -0.0025(7) 0.0008(7)
C35 0.0162(9) 0.0178(9) 0.0169(9) -0.0056(7) -0.0041(7) -0.0010(7)
C36 0.0142(8) 0.0144(8) 0.0158(9) -0.0019(7) -0.0018(7) -0.0005(7)
C37 0.0124(8) 0.0146(8) 0.0179(9) -0.0042(7) -0.0033(7) 0.0010(7)
C38 0.0219(9) 0.0164(8) 0.0150(9) -0.0034(7) -0.0038(7) 0.0010(8)
C39 0.0211(9) 0.0141(8) 0.0176(9) -0.0001(7) -0.0018(7) 0.0013(8)
C40 0.0310(11) 0.0226(10) 0.0151(9) -0.0039(8) -0.0055(8) -0.0044(9)
C41 0.0718(18) 0.0219(10) 0.0171(10) -0.0002(8) -0.0038(11) -0.0042(12)
C42 0.0165(9) 0.0143(8) 0.0143(8) -0.0055(7) -0.0049(7) -0.0005(7)
C43 0.0175(9) 0.0136(8) 0.0138(8) -0.0024(7) -0.0034(7) -0.0044(7)
C44 0.0188(9) 0.0103(8) 0.0144(8) -0.0008(7) -0.0057(7) -0.0013(7)
C45 0.0166(9) 0.0119(8) 0.0153(8) -0.0059(7) -0.0051(7) -0.0012(7)
C46 0.0180(9) 0.0122(8) 0.0124(8) -0.0023(7) -0.0031(7) -0.0023(7)
C47 0.0182(9) 0.0110(8) 0.0142(8) -0.0025(7) -0.0066(7) -0.0001(7)
C48 0.0262(10) 0.0166(9) 0.0185(9) 0.0035(7) -0.0035(8) 0.0007(8)
C49 0.0204(9) 0.0159(9) 0.0166(9) 0.0015(7) -0.0022(7) -0.0007(8)
C50 0.0118(8) 0.0136(8) 0.0169(8) -0.0071(7) -0.0020(7) -0.0012(7)
C51 0.0150(8) 0.0113(8) 0.0166(9) -0.0019(7) -0.0019(7) -0.0013(7)
C52 0.0135(8) 0.0171(8) 0.0137(8) -0.0046(7) -0.0036(7) 0.0002(7)
C53 0.0142(8) 0.0140(8) 0.0201(9) -0.0079(7) -0.0046(7) -0.0002(7)
C54 0.0184(9) 0.0114(8) 0.0201(9) -0.0030(7) -0.0070(7) -0.0005(7)
C55 0.0163(9) 0.0156(8) 0.0156(9) -0.0025(7) -0.0051(7) 0.0005(7)
C56 0.0374(12) 0.0177(9) 0.0267(10) 0.0025(8) -0.0171(9) -0.0062(9)
C57 0.0523(14) 0.0126(9) 0.0278(11) -0.0006(8) -0.0218(10) -0.0044(9)
C58 0.0182(9) 0.0161(8) 0.0194(9) -0.0073(7) -0.0080(7) -0.0018(7)
C59 0.0243(10) 0.0114(8) 0.0233(9) -0.0033(7) -0.0110(8) -0.0003(8)
C60 0.0221(10) 0.0170(9) 0.0199(9) -0.0029(7) -0.0068(8) -0.0052(8)
C61 0.0198(9) 0.0182(9) 0.0194(9) -0.0066(7) -0.0062(7) -0.0040(8)
C62 0.0229(10) 0.0135(8) 0.0217(9) -0.0054(7) -0.0080(8) -0.0007(8)
C63 0.0210(9) 0.0128(8) 0.0185(9) -0.0041(7) -0.0055(7) -0.0032(7)
C64 0.0338(12) 0.0188(9) 0.0250(10) 0.0006(8) -0.0082(9) -0.0030(9)
C65 0.0272(10) 0.0121(8) 0.0244(10) -0.0001(8) 0.0011(8) 0.0006(8)
C66A 0.035(7) 0.108(13) 0.033(7) -0.041(8) 0.004(5) -0.010(7)
C66B 0.008(5) 0.028(8) 0.035(6) -0.013(4) -0.007(4) 0.007(3)

loop_
_atom_type_symbol
_atom_type_description
_atom_type_scat_dispersion_real
_atom_type_scat_dispersion_imag
_atom_type_scat_source
C C 0.0033 0.0016 'International Tables Vol C Tables 4.2.6.8 and 6.1.1.4'
H H 0.0000 0.0000 'International Tables Vol C Tables 4.2.6.8 and 6.1.1.4'
Cl Cl 0.1484 0.1585 'International Tables Vol C Tables 4.2.6.8 and 6.1.1.4'
O O 0.0106 0.0060 'International Tables Vol C Tables 4.2.6.8 and 6.1.1.4'
S S 0.1246 0.1234 'International Tables Vol C Tables 4.2.6.8 and 6.1.1.4'

loop_
_geom_angle_atom_site_label_1
_geom_angle_atom_site_label_2
_geom_angle_atom_site_label_3
_geom_angle
C3 S1 S2 104.47(6)
C9 S2 S1 103.91(6)
C12 S3 S4 104.51(6)
C17 S4 S3 104.99(6)
C20 S5 S6 101.68(6)
C25 S6 S5 104.99(6)
C28 S7 S8 104.66(6)
C6 S8 S7 100.87(6)
C37 S9 S10 105.50(6)
C42 S10 S9 101.91(6)
C45 S11 S12 104.74(6)
C50 S12 S11 103.99(6)
C53 S13 S14 104.24(6)
C58 S14 S13 105.02(6)
C61 S15 S16 101.93(6)
C34 S16 S15 104.64(6)
C4 O1 C8 116.98(15)
C1 O2 C7 116.97(14)
C11 O3 C15 117.00(15)
C14 O4 C16 116.69(14)
C19 O5 C23 117.32(15)
C22 O6 C24 117.19(14)
C27 O7 C31 116.99(13)
C30 O8 C32 116.84(14)
C36 O9 C40 116.57(14)
C39 O10 C41 116.98(15)
C44 O11 C48 116.52(14)
C47 O12 C49 116.52(14)
C52 O13 C56 117.24(14)
C55 O14 C57 116.22(14)
C60 O15 C64 117.65(16)
C63 O16 C65 116.96(14)
O2 C1 C2 123.56(16)
O2 C1 C6 117.19(16)
C2 C1 C6 119.24(16)
C1 C2 H2 119.7
C3 C2 C1 120.69(16)
C3 C2 H2 119.7
C2 C3 S1 124.17(14)
C2 C3 C4 120.11(17)
C4 C3 S1 115.72(13)
O1 C4 C3 115.43(16)
O1 C4 C5 125.09(16)
C5 C4 C3 119.48(16)
C4 C5 H5 119.6
C4 C5 C6 120.75(16)
C6 C5 H5 119.6
C1 C6 S8 120.76(13)
C1 C6 C5 119.72(17)
C5 C6 S8 119.52(13)
O2 C7 H7A 109.5
O2 C7 H7B 109.5
O2 C7 H7C 109.5
H7A C7 H7B 109.5
H7A C7 H7C 109.5
H7B C7 H7C 109.5
O1 C8 H8A 109.5
O1 C8 H8B 109.5
O1 C8 H8C 109.5
H8A C8 H8B 109.5
H8A C8 H8C 109.5
H8B C8 H8C 109.5
C10 C9 S2 120.65(14)
C10 C9 C14 120.10(17)
C14 C9 S2 119.17(13)
C9 C10 H10 119.8
C11 C10 C9 120.43(16)
C11 C10 H10 119.8
O3 C11 C10 125.22(16)
O3 C11 C12 115.15(16)
C10 C11 C12 119.62(16)
C11 C12 S3 114.93(13)
C13 C12 S3 124.94(14)
C13 C12 C11 120.11(16)
C12 C13 H13 119.9
C12 C13 C14 120.19(16)
C14 C13 H13 119.9
O4 C14 C9 116.27(16)
O4 C14 C13 124.23(16)
C13 C14 C9 119.50(16)
O3 C15 H15A 109.5
O3 C15 H15B 109.5
O3 C15 H15C 109.5
H15A C15 H15B 109.5
H15A C15 H15C 109.5
H15B C15 H15C 109.5
O4 C16 H16A 109.5
O4 C16 H16B 109.5
O4 C16 H16C 109.5
H16A C16 H16B 109.5
H16A C16 H16C 109.5
H16B C16 H16C 109.5
C18 C17 S4 124.65(14)
C18 C17 C22 120.17(17)
C22 C17 S4 115.17(13)
C17 C18 H18 119.7
C17 C18 C19 120.58(17)
C19 C18 H18 119.7
O5 C19 C18 123.50(16)
O5 C19 C20 117.13(17)
C20 C19 C18 119.36(16)
C19 C20 S5 121.20(14)
C19 C20 C21 119.66(17)
C21 C20 S5 119.13(14)
C20 C21 H21 119.6
C22 C21 C20 120.81(16)
C22 C21 H21 119.6
O6 C22 C17 115.06(16)
O6 C22 C21 125.55(16)
C21 C22 C17 119.39(16)
O5 C23 H23A 109.5
O5 C23 H23B 109.5
O5 C23 H23C 109.5
H23A C23 H23B 109.5
H23A C23 H23C 109.5
H23B C23 H23C 109.5
O6 C24 H24A 109.5
O6 C24 H24B 109.5
O6 C24 H24C 109.5
H24A C24 H24B 109.5
H24A C24 H24C 109.5
H24B C24 H24C 109.5
C26 C25 S6 122.72(13)
C26 C25 C30 119.89(16)
C30 C25 S6 117.38(13)
C25 C26 H26 120.0
C27 C26 C25 120.08(16)
C27 C26 H26 120.0
O7 C27 C26 124.88(15)
O7 C27 C28 114.95(15)
C26 C27 C28 120.17(15)
C27 C28 S7 114.89(12)
C29 C28 S7 125.28(13)
C29 C28 C27 119.83(16)
C28 C29 H29 120.1
C28 C29 C30 119.87(16)
C30 C29 H29 120.1
O8 C30 C25 115.99(15)
O8 C30 C29 123.87(16)
C29 C30 C25 120.14(15)
O7 C31 H31A 109.5
O7 C31 H31B 109.5
O7 C31 H31C 109.5
H31A C31 H31B 109.5
H31A C31 H31C 109.5
H31B C31 H31C 109.5
O8 C32 H32A 109.5
O8 C32 H32B 109.5
O8 C32 H32C 109.5
H32A C32 H32B 109.5
H32A C32 H32C 109.5
H32B C32 H32C 109.5
Cl1A C33 H33A 107(2)
Cl1A C33 H33B 105.7(17)
H33A C33 H33B 120(3)
Cl2A C33 Cl1A 113.0(3)
Cl2A C33 H33A 105.0(18)
Cl2A C33 H33B 106.2(16)
C35 C34 S16 121.28(14)
C35 C34 C39 120.03(16)
C39 C34 S16 118.67(13)
C34 C35 H35 120.0
C36 C35 C34 120.05(16)
C36 C35 H35 120.0
O9 C36 C35 124.83(16)
O9 C36 C37 114.98(15)
C35 C36 C37 120.18(16)
C36 C37 S9 114.83(12)
C38 C37 S9 125.26(14)
C38 C37 C36 119.92(16)
C37 C38 H38 120.0
C37 C38 C39 120.02(16)
C39 C38 H38 120.0
O10 C39 C34 116.34(16)
O10 C39 C38 123.87(16)
C34 C39 C38 119.80(16)
O9 C40 H40A 109.5
O9 C40 H40B 109.5
O9 C40 H40C 109.5
H40A C40 H40B 109.5
H40A C40 H40C 109.5
H40B C40 H40C 109.5
O10 C41 H41A 109.5
O10 C41 H41B 109.5
O10 C41 H41C 109.5
H41A C41 H41B 109.5
H41A C41 H41C 109.5
H41B C41 H41C 109.5
C43 C42 S10 119.61(13)
C43 C42 C47 119.88(16)
C47 C42 S10 120.50(13)
C42 C43 H43 119.7
C44 C43 C42 120.59(16)
C44 C43 H43 119.7
O11 C44 C43 125.25(15)
O11 C44 C45 115.51(16)
C43 C44 C45 119.24(15)
C44 C45 S11 116.09(13)
C46 C45 S11 123.54(14)
C46 C45 C44 120.37(17)
C45 C46 H46 119.7
C45 C46 C47 120.58(16)
C47 C46 H46 119.7
O12 C47 C42 117.55(16)
O12 C47 C46 123.11(15)
C46 C47 C42 119.33(15)
O11 C48 H48A 109.5
O11 C48 H48B 109.5
O11 C48 H48C 109.5
H48A C48 H48B 109.5
H48A C48 H48C 109.5
H48B C48 H48C 109.5
O12 C49 H49A 109.5
O12 C49 H49B 109.5
O12 C49 H49C 109.5
H49A C49 H49B 109.5
H49A C49 H49C 109.5
H49B C49 H49C 109.5
C51 C50 S12 121.09(13)
C51 C50 C55 119.98(16)
C55 C50 S12 118.86(13)
C50 C51 H51 119.8
C52 C51 C50 120.49(15)
C52 C51 H51 119.8
O13 C52 C51 124.79(15)
O13 C52 C53 115.81(15)
C51 C52 C53 119.40(15)
C52 C53 S13 115.73(13)
C54 C53 S13 123.87(13)
C54 C53 C52 120.35(16)
C53 C54 H54 119.8
C53 C54 C55 120.34(16)
C55 C54 H54 119.8
O14 C55 C50 116.75(15)
O14 C55 C54 123.84(15)
C54 C55 C50 119.41(15)
O13 C56 H56A 109.5
O13 C56 H56B 109.5
O13 C56 H56C 109.5
H56A C56 H56B 109.5
H56A C56 H56C 109.5
H56B C56 H56C 109.5
O14 C57 H57A 109.5
O14 C57 H57B 109.5
O14 C57 H57C 109.5
H57A C57 H57B 109.5
H57A C57 H57C 109.5
H57B C57 H57C 109.5
C59 C58 S14 124.63(14)
C59 C58 C63 120.25(17)
C63 C58 S14 115.11(13)
C58 C59 H59 119.9
C58 C59 C60 120.19(17)
C60 C59 H59 119.9
O15 C60 C59 123.37(16)
O15 C60 C61 116.93(17)
C59 C60 C61 119.69(16)
C60 C61 S15 120.92(14)
C60 C61 C62 119.61(18)
C62 C61 S15 119.47(14)
C61 C62 H62 119.6
C63 C62 C61 120.78(17)
C63 C62 H62 119.6
O16 C63 C58 115.17(16)
O16 C63 C62 125.37(16)
C62 C63 C58 119.47(16)
O15 C64 H64A 109.5
O15 C64 H64B 109.5
O15 C64 H64C 109.5
H64A C64 H64B 109.5
H64A C64 H64C 109.5
H64B C64 H64C 109.5
O16 C65 H65A 109.5
O16 C65 H65B 109.5
O16 C65 H65C 109.5
H65A C65 H65B 109.5
H65A C65 H65C 109.5
H65B C65 H65C 109.5
Cl4A C66A Cl5A 112.6(19)
Cl4A C66A H66A 109.1
Cl4A C66A H66B 109.1
Cl5A C66A H66A 109.1
Cl5A C66A H66B 109.1
H66A C66A H66B 107.8
Cl4B C66B Cl5B 110.9(9)
Cl4B C66B H66C 109.5
Cl4B C66B H66D 109.5
Cl5B C66B H66C 109.5
Cl5B C66B H66D 109.5
H66C C66B H66D 108.1

loop_
_geom_bond_atom_site_label_1
_geom_bond_atom_site_label_2
_geom_bond_distance
Cl1A C33 1.747(3)
Cl1B H33A 1.71(6)
Cl2A C33 1.685(10)
Cl4A C66A 1.65(4)
Cl4B C66B 1.761(18)
Cl5A C66A 1.89(5)
Cl5B C66B 1.776(14)
S1 S2 2.0317(6)
S1 C3 1.7833(19)
S2 C9 1.7791(18)
S3 S4 2.0273(6)
S3 C12 1.7840(18)
S4 C17 1.7893(19)
S5 S6 2.0527(6)
S5 C20 1.7830(19)
S6 C25 1.7820(17)
S7 S8 2.0477(6)
S7 C28 1.7783(17)
S8 C6 1.7785(18)
S9 S10 2.0492(6)
S9 C37 1.7817(18)
S10 C42 1.7835(18)
S11 S12 2.0341(6)
S11 C45 1.7829(18)
S12 C50 1.7803(17)
S13 S14 2.0295(6)
S13 C53 1.7890(18)
S14 C58 1.7863(19)
S15 S16 2.0565(7)
S15 C61 1.780(2)
S16 C34 1.7782(18)
O1 C4 1.377(2)
O1 C8 1.433(2)
O2 C1 1.368(2)
O2 C7 1.429(2)
O3 C11 1.371(2)
O3 C15 1.425(2)
O4 C14 1.373(2)
O4 C16 1.428(2)
O5 C19 1.368(2)
O5 C23 1.429(2)
O6 C22 1.371(2)
O6 C24 1.431(2)
O7 C27 1.377(2)
O7 C31 1.424(2)
O8 C30 1.375(2)
O8 C32 1.429(2)
O9 C36 1.376(2)
O9 C40 1.428(2)
O10 C39 1.370(2)
O10 C41 1.426(2)
O11 C44 1.374(2)
O11 C48 1.437(2)
O12 C47 1.3701(19)
O12 C49 1.431(2)
O13 C52 1.371(2)
O13 C56 1.424(2)
O14 C55 1.374(2)
O14 C57 1.432(2)
O15 C60 1.372(2)
O15 C64 1.423(2)
O16 C63 1.373(2)
O16 C65 1.433(2)
C1 C2 1.395(3)
C1 C6 1.397(2)
C2 H2 0.9300
C2 C3 1.385(2)
C3 C4 1.399(2)
C4 C5 1.379(3)
C5 H5 0.9300
C5 C6 1.401(2)
C7 H7A 0.9600
C7 H7B 0.9600
C7 H7C 0.9600
C8 H8A 0.9600
C8 H8B 0.9600
C8 H8C 0.9600
C9 C10 1.392(2)
C9 C14 1.397(2)
C10 H10 0.9300
C10 C11 1.379(3)
C11 C12 1.404(2)
C12 C13 1.385(2)
C13 H13 0.9300
C13 C14 1.394(2)
C15 H15A 0.9600
C15 H15B 0.9600
C15 H15C 0.9600
C16 H16A 0.9600
C16 H16B 0.9600
C16 H16C 0.9600
C17 C18 1.384(2)
C17 C22 1.402(2)
C18 H18 0.9300
C18 C19 1.397(3)
C19 C20 1.397(3)
C20 C21 1.402(2)
C21 H21 0.9300
C21 C22 1.380(3)
C23 H23A 0.9600
C23 H23B 0.9600
C23 H23C 0.9600
C24 H24A 0.9600
C24 H24B 0.9600
C24 H24C 0.9600
C25 C26 1.387(2)
C25 C30 1.395(2)
C26 H26 0.9300
C26 C27 1.382(2)
C27 C28 1.399(2)
C28 C29 1.387(2)
C29 H29 0.9300
C29 C30 1.390(2)
C31 H31A 0.9600
C31 H31B 0.9600
C31 H31C 0.9600
C32 H32A 0.9600
C32 H32B 0.9600
C32 H32C 0.9600
C33 H33A 1.06(4)
C33 H33B 1.00(3)
C34 C35 1.392(2)
C34 C39 1.396(3)
C35 H35 0.9300
C35 C36 1.381(2)
C36 C37 1.401(2)
C37 C38 1.384(2)
C38 H38 0.9300
C38 C39 1.397(2)
C40 H40A 0.9600
C40 H40B 0.9600
C40 H40C 0.9600
C41 H41A 0.9600
C41 H41B 0.9600
C41 H41C 0.9600
C42 C43 1.395(2)
C42 C47 1.398(2)
C43 H43 0.9300
C43 C44 1.386(2)
C44 C45 1.401(2)
C45 C46 1.381(2)
C46 H46 0.9300
C46 C47 1.392(2)
C48 H48A 0.9600
C48 H48B 0.9600
C48 H48C 0.9600
C49 H49A 0.9600
C49 H49B 0.9600
C49 H49C 0.9600
C50 C51 1.393(2)
C50 C55 1.397(2)
C51 H51 0.9300
C51 C52 1.383(2)
C52 C53 1.395(2)
C53 C54 1.387(2)
C54 H54 0.9300
C54 C55 1.388(2)
C56 H56A 0.9600
C56 H56B 0.9600
C56 H56C 0.9600
C57 H57A 0.9600
C57 H57B 0.9600
C57 H57C 0.9600
C58 C59 1.389(2)
C58 C63 1.398(2)
C59 H59 0.9300
C59 C60 1.395(3)
C60 C61 1.395(3)
C61 C62 1.399(2)
C62 H62 0.9300
C62 C63 1.380(3)
C64 H64A 0.9600
C64 H64B 0.9600
C64 H64C 0.9600
C65 H65A 0.9600
C65 H65B 0.9600
C65 H65C 0.9600
C66A H66A 0.9700
C66A H66B 0.9700
C66B H66C 0.9700
C66B H66D 0.9700

loop_
_geom_torsion_atom_site_label_1
_geom_torsion_atom_site_label_2
_geom_torsion_atom_site_label_3
_geom_torsion_atom_site_label_4
_geom_torsion
S1 S2 C9 C10 46.78(16)
S1 S2 C9 C14 -136.51(14)
S1 C3 C4 O1 -1.0(2)
S1 C3 C4 C5 -179.95(13)
S2 S1 C3 C2 10.23(17)
S2 S1 C3 C4 -169.99(12)
S2 C9 C10 C11 177.19(14)
S2 C9 C14 O4 4.3(2)
S2 C9 C14 C13 -175.32(14)
S3 S4 C17 C18 8.41(17)
S3 S4 C17 C22 -172.82(12)
S3 C12 C13 C14 178.16(14)
S4 S3 C12 C11 -172.76(13)
S4 S3 C12 C13 8.62(17)
S4 C17 C18 C19 179.55(14)
S4 C17 C22 O6 -0.6(2)
S4 C17 C22 C21 -179.91(14)
S5 S6 C25 C26 22.12(16)
S5 S6 C25 C30 -158.67(13)
S5 C20 C21 C22 -178.44(14)
S6 S5 C20 C19 -115.06(15)
S6 S5 C20 C21 64.71(15)
S6 C25 C26 C27 179.43(14)
S6 C25 C30 O8 0.3(2)
S6 C25 C30 C29 179.63(14)
S7 S8 C6 C1 -117.71(14)
S7 S8 C6 C5 62.23(15)
S7 C28 C29 C30 -179.92(14)
S8 S7 C28 C27 -168.24(12)
S8 S7 C28 C29 11.61(17)
S9 S10 C42 C43 61.11(14)
S9 S10 C42 C47 -120.06(14)
S9 C37 C38 C39 -179.00(14)
S10 S9 C37 C36 -175.83(12)
S10 S9 C37 C38 3.64(17)
S10 C42 C43 C44 179.79(13)
S10 C42 C47 O12 1.1(2)
S10 C42 C47 C46 -179.96(13)
S11 S12 C50 C51 43.55(15)
S11 S12 C50 C55 -139.43(13)
S11 C45 C46 C47 -179.98(13)
S12 S11 C45 C44 -171.52(12)
S12 S11 C45 C46 8.49(16)
S12 C50 C51 C52 178.31(13)
S12 C50 C55 O14 2.4(2)
S12 C50 C55 C54 -177.39(14)
S13 S14 C58 C59 -0.32(17)
S13 S14 C58 C63 179.20(12)
S13 C53 C54 C55 177.24(14)
S14 S13 C53 C52 -167.19(13)
S14 S13 C53 C54 15.38(17)
S14 C58 C59 C60 179.44(14)
S14 C58 C63 O16 1.4(2)
S14 C58 C63 C62 -178.69(13)
S15 S16 C34 C35 38.90(16)
S15 S16 C34 C39 -142.83(14)
S15 C61 C62 C63 -179.01(14)
S16 S15 C61 C60 -112.23(15)
S16 S15 C61 C62 67.63(15)
S16 C34 C35 C36 179.51(14)
S16 C34 C39 O10 2.1(2)
S16 C34 C39 C38 -178.42(14)
O1 C4 C5 C6 -178.70(16)
O2 C1 C2 C3 179.45(16)
O2 C1 C6 S8 0.4(2)
O2 C1 C6 C5 -179.56(15)
O3 C11 C12 S3 3.2(2)
O3 C11 C12 C13 -178.13(16)
O5 C19 C20 S5 -1.2(2)
O5 C19 C20 C21 179.01(16)
O7 C27 C28 S7 -0.3(2)
O7 C27 C28 C29 179.81(16)
O9 C36 C37 S9 -0.2(2)
O9 C36 C37 C38 -179.70(16)
O11 C44 C45 S11 -1.0(2)
O11 C44 C45 C46 178.99(15)
O13 C52 C53 S13 3.6(2)
O13 C52 C53 C54 -178.83(16)
O15 C60 C61 S15 1.1(2)
O15 C60 C61 C62 -178.79(16)
C1 C2 C3 S1 179.62(13)
C1 C2 C3 C4 -0.2(3)
C2 C1 C6 S8 179.39(13)
C2 C1 C6 C5 -0.5(3)
C2 C3 C4 O1 178.77(15)
C2 C3 C4 C5 -0.2(3)
C3 S1 S2 C9 82.95(9)
C3 C4 C5 C6 0.1(3)
C4 C5 C6 S8 -179.70(13)
C4 C5 C6 C1 0.2(3)
C6 C1 C2 C3 0.5(3)
C7 O2 C1 C2 1.4(2)
C7 O2 C1 C6 -179.63(16)
C8 O1 C4 C3 168.25(16)
C8 O1 C4 C5 -12.9(3)
C9 C10 C11 O3 178.12(17)
C9 C10 C11 C12 -2.4(3)
C10 C9 C14 O4 -179.02(16)
C10 C9 C14 C13 1.4(3)
C10 C11 C12 S3 -176.38(14)
C10 C11 C12 C13 2.3(3)
C11 C12 C13 C14 -0.4(3)
C12 S3 S4 C17 88.69(9)
C12 C13 C14 O4 179.01(17)
C12 C13 C14 C9 -1.5(3)
C14 C9 C10 C11 0.5(3)
C15 O3 C11 C10 -3.8(3)
C15 O3 C11 C12 176.63(17)
C16 O4 C14 C9 -173.06(17)
C16 O4 C14 C13 6.5(3)
C17 C18 C19 O5 179.88(17)
C17 C18 C19 C20 0.5(3)
C18 C17 C22 O6 178.24(16)
C18 C17 C22 C21 -1.1(3)
C18 C19 C20 S5 178.20(14)
C18 C19 C20 C21 -1.6(3)
C19 C20 C21 C22 1.3(3)
C20 S5 S6 C25 84.99(9)
C20 C21 C22 O6 -179.25(16)
C20 C21 C22 C17 0.0(3)
C22 C17 C18 C19 0.8(3)
C23 O5 C19 C18 9.6(3)
C23 O5 C19 C20 -171.00(17)
C24 O6 C22 C17 175.76(16)
C24 O6 C22 C21 -5.0(3)
C25 C26 C27 O7 -179.97(16)
C25 C26 C27 C28 0.7(3)
C26 C25 C30 O8 179.55(16)
C26 C25 C30 C29 -1.1(3)
C26 C27 C28 S7 179.03(14)
C26 C27 C28 C29 -0.8(3)
C27 C28 C29 C30 -0.1(3)
C28 S7 S8 C6 92.07(8)
C28 C29 C30 O8 -179.69(17)
C28 C29 C30 C25 1.1(3)
C30 C25 C26 C27 0.2(3)
C31 O7 C27 C26 -0.6(3)
C31 O7 C27 C28 178.75(16)
C32 O8 C30 C25 178.92(19)
C32 O8 C30 C29 -0.4(3)
C34 C35 C36 O9 178.89(16)
C34 C35 C36 C37 -1.6(3)
C35 C34 C39 O10 -179.57(16)
C35 C34 C39 C38 -0.1(3)
C35 C36 C37 S9 -179.80(14)
C35 C36 C37 C38 0.7(3)
C36 C37 C38 C39 0.4(3)
C37 S9 S10 C42 91.86(8)
C37 C38 C39 O10 178.68(17)
C37 C38 C39 C34 -0.7(3)
C39 C34 C35 C36 1.3(3)
C40 O9 C36 C35 -1.1(3)
C40 O9 C36 C37 179.30(16)
C41 O10 C39 C34 174.78(19)
C41 O10 C39 C38 -4.6(3)
C42 C43 C44 O11 -179.40(16)
C42 C43 C44 C45 -0.3(3)
C43 C42 C47 O12 179.97(15)
C43 C42 C47 C46 -1.1(3)
C43 C44 C45 S11 179.79(13)
C43 C44 C45 C46 -0.2(3)
C44 C45 C46 C47 0.0(3)
C45 S11 S12 C50 83.90(8)
C45 C46 C47 O12 179.48(16)
C45 C46 C47 C42 0.6(3)
C47 C42 C43 C44 1.0(3)
C48 O11 C44 C43 -10.1(2)
C48 O11 C44 C45 170.79(15)
C49 O12 C47 C42 -179.00(15)
C49 O12 C47 C46 2.1(2)
C50 C51 C52 O13 178.20(16)
C50 C51 C52 C53 -1.7(3)
C51 C50 C55 O14 179.50(16)
C51 C50 C55 C54 -0.3(3)
C51 C52 C53 S13 -176.48(13)
C51 C52 C53 C54 1.1(3)
C52 C53 C54 C55 -0.1(3)
C53 S13 S14 C58 89.42(9)
C53 C54 C55 O14 179.90(17)
C53 C54 C55 C50 -0.3(3)
C55 C50 C51 C52 1.3(3)
C56 O13 C52 C51 8.5(3)
C56 O13 C52 C53 -171.62(16)
C57 O14 C55 C50 -175.59(17)
C57 O14 C55 C54 4.2(3)
C58 C59 C60 O15 178.32(16)
C58 C59 C60 C61 -0.3(3)
C59 C58 C63 O16 -179.07(15)
C59 C58 C63 C62 0.9(3)
C59 C60 C61 S15 179.82(14)
C59 C60 C61 C62 0.0(3)
C60 C61 C62 C63 0.8(3)
C61 S15 S16 C34 83.15(9)
C61 C62 C63 O16 178.66(16)
C61 C62 C63 C58 -1.2(3)
C63 C58 C59 C60 -0.1(3)
C64 O15 C60 C59 12.6(3)
C64 O15 C60 C61 -168.69(17)
C65 O16 C63 C58 -177.01(16)
C65 O16 C63 C62 3.1(3)
